data_7117710
loop_
_publ_author_name
'C. Lichtenberg'
'L. Viciu'
'M. Vogt'
'R. E. Rodriguez-Lugo'
'M. Adelhardt'
'J. Sutter'
'M. M. Khusniyarov'
'K. Meyer'
'B. de Bruin'
'E. Billd'
'H. Grutzmacher'

_publ_section_title
;
 Low-valent iron: an Fe(I) ate compound as a building block for a linear
 trinuclear Fe cluster
;
_journal_name_full Chem.Commun.
_journal_page_first 13890
_journal_paper_doi 10.1039/C5cc04908C
_journal_volume 51
_journal_year 2015
_chemical_formula_moiety 'C38 H30, C6 H14'
_chemical_formula_sum 'C44 H44'
_chemical_formula_weight 572.79
_chemical_name_systematic
;
 ?
;
_space_group_crystal_system triclinic
_space_group_IT_number 2
_space_group_name_Hall '-P 1'
_space_group_name_H-M_alt 'P -1'
_symmetry_space_group_name_Hall '-P 1'
_symmetry_space_group_name_H-M 'P -1'
_atom_sites_solution_hydrogens geom
_audit_creation_date 2015-01-23
_audit_creation_method
;
Olex2 1.2
(compiled 2015.01.19 svn.r3143 for OlexSys, GUI svn.r4992)
;
_audit_update_record
;
2015-06-01 deposited with the CCDC.
2015-07-23 downloaded from the CCDC.
;
_cell_angle_alpha 71.996(4)
_cell_angle_beta 79.884(3)
_cell_angle_gamma 82.754(4)
_cell_formula_units_Z 2
_cell_length_a 10.4488(4)
_cell_length_b 12.4887(6)
_cell_length_c 13.5525(6)
_cell_measurement_reflns_used 4367
_cell_measurement_temperature 100.00(10)
_cell_measurement_theta_max 29.2060
_cell_measurement_theta_min 3.1820
_cell_volume 1650.87(13)
_computing_cell_refinement
;
CrysAlisPro, Agilent Technologies,
Version 1.171.36.28 (release 01-02-2013 CrysAlis171 .NET)
(compiled Feb  1 2013,16:14:44)
;
_computing_data_collection
;
CrysAlisPro, Agilent Technologies,
Version 1.171.36.28 (release 01-02-2013 CrysAlis171 .NET)
(compiled Feb  1 2013,16:14:44)
;
_computing_data_reduction
;
CrysAlisPro, Agilent Technologies,
Version 1.171.36.28 (release 01-02-2013 CrysAlis171 .NET)
(compiled Feb  1 2013,16:14:44)
;
_computing_molecular_graphics 'Olex2 (Dolomanov et al., 2009)'
_computing_publication_material 'Olex2 (Dolomanov et al., 2009)'
_computing_structure_refinement 'ShelXL (Sheldrick, 2008)'
_diffrn_ambient_temperature 100.00(10)
_diffrn_detector_area_resol_mean 16.0839
_diffrn_measured_fraction_theta_full 0.998
_diffrn_measured_fraction_theta_max 0.999
_diffrn_measurement_details
;
  1 omega  -15.00   20.00   1.0000    5.0000
omega____ theta____ kappa____ phi______ frames
    -      -21.7904  -99.0000   30.0000 35

  2 omega  -12.00   14.00   1.0000    5.0000
omega____ theta____ kappa____ phi______ frames
    -      -21.7904  -99.0000 -150.0000 26

  3 omega  -25.00   12.00   1.0000    5.0000
omega____ theta____ kappa____ phi______ frames
    -      -21.7904  -99.0000 -180.0000 37

  4 omega  -47.00   44.00   1.0000    5.0000
omega____ theta____ kappa____ phi______ frames
    -       22.2592  -57.0000  -90.0000 91

  5 omega    2.00   88.00   1.0000    5.0000
omega____ theta____ kappa____ phi______ frames
    -       22.2592   38.0000 -180.0000 86

  6 omega   13.00   91.00   1.0000    5.0000
omega____ theta____ kappa____ phi______ frames
    -       22.2592   57.0000   30.0000 78

  7 omega   36.00   68.00   1.0000    5.0000
omega____ theta____ kappa____ phi______ frames
    -       22.2592  179.0000  -60.0000 32

  8 omega   63.00   91.00   1.0000    5.0000
omega____ theta____ kappa____ phi______ frames
    -       22.2592   57.0000   60.0000 28

  9 omega   32.00   89.00   1.0000    5.0000
omega____ theta____ kappa____ phi______ frames
    -       22.2592 -179.0000  150.0000 57
;
_diffrn_measurement_device_type 'Xcalibur, Sapphire3'
_diffrn_measurement_method '\w scans'
_diffrn_orient_matrix_UB_11 -0.0055957000
_diffrn_orient_matrix_UB_12 0.0164989000
_diffrn_orient_matrix_UB_13 -0.0541561000
_diffrn_orient_matrix_UB_21 -0.0258747000
_diffrn_orient_matrix_UB_22 -0.0520541000
_diffrn_orient_matrix_UB_23 0.0067171000
_diffrn_orient_matrix_UB_31 -0.0638921000
_diffrn_orient_matrix_UB_32 0.0246104000
_diffrn_orient_matrix_UB_33 0.0107431000
_diffrn_radiation_monochromator graphite
_diffrn_radiation_type MoK\a
_diffrn_radiation_wavelength 0.71073
_diffrn_reflns_av_R_equivalents 0.0396
_diffrn_reflns_av_unetI/netI 0.0784
_diffrn_reflns_laue_measured_fraction_full 0.998
_diffrn_reflns_laue_measured_fraction_max 0.999
_diffrn_reflns_limit_h_max 13
_diffrn_reflns_limit_h_min -13
_diffrn_reflns_limit_k_max 16
_diffrn_reflns_limit_k_min -15
_diffrn_reflns_limit_l_max 18
_diffrn_reflns_limit_l_min -17
_diffrn_reflns_number 16692
_diffrn_reflns_point_group_measured_fraction_full 0.998
_diffrn_reflns_point_group_measured_fraction_max 0.999
_diffrn_reflns_theta_full 25.242
_diffrn_reflns_theta_max 28.275
_diffrn_reflns_theta_min 3.047
_diffrn_source 'Enhance (Mo) X-ray Source'
_exptl_absorpt_coefficient_mu 0.065
_exptl_absorpt_correction_T_max 1.00000
_exptl_absorpt_correction_T_min 0.98498
_exptl_absorpt_correction_type multi-scan
_exptl_absorpt_process_details
;
CrysAlisPro, Agilent Technologies,
Version 1.171.36.28 (release 01-02-2013 CrysAlis171 .NET)
(compiled Feb  1 2013,16:14:44)
Empirical absorption correction using spherical harmonics,
 implemented in SCALE3 ABSPACK scaling algorithm.
;
_exptl_crystal_colour colourless
_exptl_crystal_colour_primary colourless
_exptl_crystal_density_diffrn 1.152
_exptl_crystal_description block
_exptl_crystal_F_000 616
_exptl_crystal_size_max 0.1
_exptl_crystal_size_mid 0.1
_exptl_crystal_size_min 0.1
_refine_diff_density_max 0.415
_refine_diff_density_min -0.323
_refine_diff_density_rms 0.048
_refine_ls_extinction_coef .
_refine_ls_extinction_method none
_refine_ls_goodness_of_fit_ref 1.048
_refine_ls_hydrogen_treatment constr
_refine_ls_matrix_type full
_refine_ls_number_parameters 399
_refine_ls_number_reflns 8179
_refine_ls_number_restraints 0
_refine_ls_restrained_S_all 1.048
_refine_ls_R_factor_all 0.0972
_refine_ls_R_factor_gt 0.0635
_refine_ls_shift/su_max 0.000
_refine_ls_shift/su_mean 0.000
_refine_ls_structure_factor_coef Fsqd
_refine_ls_weighting_details 'w=1/[\s^2^(Fo^2^)+(0.0391P)^2^+0.3192P] where P=(Fo^2^+2Fc^2^)/3'
_refine_ls_weighting_scheme calc
_refine_ls_wR_factor_gt 0.1174
_refine_ls_wR_factor_ref 0.1356
_reflns_Friedel_coverage 0.000
_reflns_friedel_fraction_full .
_reflns_friedel_fraction_max .
_reflns_number_gt 5709
_reflns_number_total 8179
_reflns_threshold_expression 'I > 2\s(I)'
_cod_data_source_file c5cc04908c2.cif
_cod_data_source_block Compound5
_cod_database_code 7117710
_shelxl_version_number 2013-4
_chemical_oxdiff_formula C40H40N2Fe1LiCl
_shelx_space_group_comment
;
The symmetry employed for this shelxl refinement is uniquely defined
by the following loop, which should always be used as a source of
symmetry information in preference to the above space-group names.
They are only intended as comments.
;
_reflns_odcompleteness_completeness 99.88
_reflns_odcompleteness_iscentric 1
_reflns_odcompleteness_theta 28.22
_olex2_refinement_description
;
1. Fixed Uiso
 At 1.2 times of:
  All C(H) groups, All C(H,H) groups
 At 1.5 times of:
  All C(H,H,H) groups
2.a Ternary CH refined with riding coordinates:
 C20(H20)
2.b Secondary CH2 refined with riding coordinates:
 C43(H43A,H43B), C42(H42A,H42B), C41(H41A,H41B), C40(H40A,H40B)
2.c Aromatic/amide H refined with riding coordinates:
 C21(H21), C22(H22), C24(H24), C25(H25), C34(H34), C9(H9), C32(H32), C6(H6),
 C5(H5), C7(H7), C28(H28), C15(H15), C38(H38), C4(H4), C30(H30), C13(H13),
 C3(H3), C29(H29), C31(H31), C35(H35), C19(H19), C18(H18), C16(H16), C11(H11),
 C37(H37), C10(H10), C12(H12), C17(H17), C36(H36)
2.d Idealised Me refined as rotating group:
 C44(H44A,H44B,H44C), C39(H39A,H39B,H39C)
;
_olex2_submission_special_instructions 'No special instructions were received'

loop_
_space_group_symop_operation_xyz
'x, y, z'
'-x, -y, -z'

loop_
_atom_site_label
_atom_site_type_symbol
_atom_site_fract_x
_atom_site_fract_y
_atom_site_fract_z
_atom_site_U_iso_or_equiv
_atom_site_adp_type
_atom_site_occupancy
_atom_site_site_symmetry_order
_atom_site_calc_flag
_atom_site_refinement_flags_posn
_atom_site_refinement_flags_adp
_atom_site_refinement_flags_occupancy
_atom_site_disorder_assembly
_atom_site_disorder_group
C21 C 0.26244(15) 0.11837(14) 0.43125(13) 0.0177(4) Uani 1 1 d . . . . .
H21 H 0.1843 0.0915 0.4700 0.021 Uiso 1 1 calc R . . . .
C1 C 0.31262(15) 0.20027(14) 0.56978(12) 0.0165(3) Uani 1 1 d . . . . .
C20 C 0.36576(15) 0.12950(14) 0.49018(12) 0.0167(3) Uani 1 1 d . . . . .
H20 H 0.3922 0.0532 0.5320 0.020 Uiso 1 1 calc R . . . .
C22 C 0.27418(15) 0.14415(14) 0.32736(13) 0.0181(4) Uani 1 1 d . . . . .
H22 H 0.2045 0.1346 0.2974 0.022 Uiso 1 1 calc R . . . .
C24 C 0.49530(15) 0.20050(15) 0.31267(13) 0.0191(4) Uani 1 1 d . . . . .
H24 H 0.5726 0.2280 0.2727 0.023 Uiso 1 1 calc R . . . .
C25 C 0.48417(15) 0.17547(14) 0.41684(13) 0.0186(4) Uani 1 1 d . . . . .
H25 H 0.5539 0.1872 0.4455 0.022 Uiso 1 1 calc R . . . .
C33 C 0.29865(15) 0.20341(15) 0.09589(13) 0.0196(4) Uani 1 1 d . . . . .
C27 C 0.53094(15) 0.24206(15) 0.08323(13) 0.0191(4) Uani 1 1 d . . . . .
C23 C 0.39232(15) 0.18693(14) 0.25845(13) 0.0178(4) Uani 1 1 d . . . . .
C34 C 0.32024(17) 0.13810(16) 0.02671(14) 0.0249(4) Uani 1 1 d . . . . .
H34 H 0.3997 0.0963 0.0194 0.030 Uiso 1 1 calc R . . . .
C2 C 0.40934(15) 0.19281(14) 0.64558(12) 0.0172(4) Uani 1 1 d . . . . .
C9 C 0.38500(17) 0.39695(15) 0.47175(13) 0.0226(4) Uani 1 1 d . . . . .
H9 H 0.4614 0.3758 0.5016 0.027 Uiso 1 1 calc R . . . .
C32 C 0.53561(16) 0.34585(16) 0.00520(13) 0.0224(4) Uani 1 1 d . . . . .
H32 H 0.4609 0.3950 -0.0021 0.027 Uiso 1 1 calc R . . . .
C6 C 0.46500(17) 0.26191(15) 0.78003(13) 0.0241(4) Uani 1 1 d . . . . .
H6 H 0.4481 0.3131 0.8189 0.029 Uiso 1 1 calc R . . . .
C5 C 0.56859(17) 0.18095(16) 0.79617(13) 0.0241(4) Uani 1 1 d . . . . .
H5 H 0.6216 0.1773 0.8457 0.029 Uiso 1 1 calc R . . . .
C8 C 0.28793(16) 0.32182(14) 0.50023(13) 0.0186(4) Uani 1 1 d . . . . .
C7 C 0.38651(16) 0.26708(15) 0.70645(13) 0.0205(4) Uani 1 1 d . . . . .
H7 H 0.3166 0.3215 0.6972 0.025 Uiso 1 1 calc R . . . .
C26 C 0.40545(15) 0.20996(14) 0.15244(13) 0.0185(4) Uani 1 1 d . . . . .
C14 C 0.18989(15) 0.14942(15) 0.64256(13) 0.0182(4) Uani 1 1 d . . . . .
C28 C 0.64295(16) 0.16902(16) 0.09127(14) 0.0235(4) Uani 1 1 d . . . . .
H28 H 0.6414 0.0993 0.1423 0.028 Uiso 1 1 calc R . . . .
C15 C 0.08475(16) 0.21642(16) 0.67648(14) 0.0241(4) Uani 1 1 d . . . . .
H15 H 0.0857 0.2946 0.6526 0.029 Uiso 1 1 calc R . . . .
C38 C 0.17937(16) 0.26577(16) 0.10470(14) 0.0260(4) Uani 1 1 d . . . . .
H38 H 0.1633 0.3102 0.1501 0.031 Uiso 1 1 calc R . . . .
C4 C 0.59220(17) 0.10550(16) 0.73769(14) 0.0247(4) Uani 1 1 d . . . . .
H4 H 0.6612 0.0504 0.7482 0.030 Uiso 1 1 calc R . . . .
C30 C 0.76101(17) 0.30313(17) -0.05180(14) 0.0272(4) Uani 1 1 d . . . . .
H30 H 0.8382 0.3237 -0.0963 0.033 Uiso 1 1 calc R . . . .
C13 C 0.17563(17) 0.35640(15) 0.45217(14) 0.0237(4) Uani 1 1 d . . . . .
H13 H 0.1098 0.3075 0.4682 0.028 Uiso 1 1 calc R . . . .
C3 C 0.51347(16) 0.11157(15) 0.66335(13) 0.0218(4) Uani 1 1 d . . . . .
H3 H 0.5307 0.0602 0.6246 0.026 Uiso 1 1 calc R . . . .
C29 C 0.75740(16) 0.19951(17) 0.02357(14) 0.0266(4) Uani 1 1 d . . . . .
H29 H 0.8318 0.1499 0.0291 0.032 Uiso 1 1 calc R . . . .
C31 C 0.65002(17) 0.37638(17) -0.06132(14) 0.0263(4) Uani 1 1 d . . . . .
H31 H 0.6523 0.4461 -0.1124 0.032 Uiso 1 1 calc R . . . .
C35 C 0.22494(18) 0.13487(18) -0.03104(14) 0.0302(5) Uani 1 1 d . . . . .
H35 H 0.2403 0.0905 -0.0764 0.036 Uiso 1 1 calc R . . . .
C19 C 0.18545(16) 0.03301(16) 0.68381(13) 0.0228(4) Uani 1 1 d . . . . .
H19 H 0.2555 -0.0137 0.6643 0.027 Uiso 1 1 calc R . . . .
C18 C 0.08014(17) -0.01532(17) 0.75286(14) 0.0276(4) Uani 1 1 d . . . . .
H18 H 0.0795 -0.0935 0.7786 0.033 Uiso 1 1 calc R . . . .
C16 C -0.02141(17) 0.16763(18) 0.74560(14) 0.0294(4) Uani 1 1 d . . . . .
H16 H -0.0914 0.2136 0.7663 0.035 Uiso 1 1 calc R . . . .
C11 C 0.2579(2) 0.53573(16) 0.35465(15) 0.0319(5) Uani 1 1 d . . . . .
H11 H 0.2476 0.6068 0.3068 0.038 Uiso 1 1 calc R . . . .
C37 C 0.08397(17) 0.26233(18) 0.04631(15) 0.0326(5) Uani 1 1 d . . . . .
H37 H 0.0043 0.3040 0.0530 0.039 Uiso 1 1 calc R . . . .
C10 C 0.37021(19) 0.50254(16) 0.39983(14) 0.0284(4) Uani 1 1 d . . . . .
H10 H 0.4365 0.5513 0.3820 0.034 Uiso 1 1 calc R . . . .
C12 C 0.16093(19) 0.46216(17) 0.38123(15) 0.0313(5) Uani 1 1 d . . . . .
H12 H 0.0848 0.4840 0.3511 0.038 Uiso 1 1 calc R . . . .
C43 C 0.17963(18) 0.72609(17) 0.52618(16) 0.0321(5) Uani 1 1 d . . . . .
H43A H 0.2714 0.7150 0.5001 0.039 Uiso 1 1 calc R . . . .
H43B H 0.1306 0.6885 0.4939 0.039 Uiso 1 1 calc R . . . .
C17 C -0.02428(17) 0.05247(18) 0.78369(14) 0.0293(5) Uani 1 1 d . . . . .
H17 H -0.0958 0.0204 0.8298 0.035 Uiso 1 1 calc R . . . .
C36 C 0.10739(18) 0.19703(19) -0.02173(14) 0.0334(5) Uani 1 1 d . . . . .
H36 H 0.0438 0.1951 -0.0612 0.040 Uiso 1 1 calc R . . . .
C42 C 0.1570(2) 0.67348(17) 0.64521(17) 0.0369(5) Uani 1 1 d . . . . .
H42A H 0.2043 0.7130 0.6769 0.044 Uiso 1 1 calc R . . . .
H42B H 0.0650 0.6843 0.6705 0.044 Uiso 1 1 calc R . . . .
C41 C 0.1990(2) 0.54953(18) 0.68044(17) 0.0403(5) Uani 1 1 d . . . . .
H41A H 0.2927 0.5392 0.6616 0.048 Uiso 1 1 calc R . . . .
H41B H 0.1584 0.5108 0.6435 0.048 Uiso 1 1 calc R . . . .
C44 C 0.1383(2) 0.85030(18) 0.49608(18) 0.0401(5) Uani 1 1 d . . . . .
H44A H 0.0486 0.8617 0.5246 0.060 Uiso 1 1 calc GR . . . .
H44B H 0.1485 0.8801 0.4211 0.060 Uiso 1 1 calc GR . . . .
H44C H 0.1915 0.8885 0.5234 0.060 Uiso 1 1 calc GR . . . .
C40 C 0.1636(2) 0.49603(19) 0.79803(17) 0.0444(6) Uani 1 1 d . . . . .
H40A H 0.0717 0.5141 0.8183 0.053 Uiso 1 1 calc R . . . .
H40B H 0.1780 0.4146 0.8137 0.053 Uiso 1 1 calc R . . . .
C39 C 0.2414(3) 0.5352(2) 0.86163(19) 0.0540(7) Uani 1 1 d . . . . .
H39A H 0.3327 0.5212 0.8394 0.081 Uiso 1 1 calc GR . . . .
H39B H 0.2200 0.4950 0.9345 0.081 Uiso 1 1 calc GR . . . .
H39C H 0.2212 0.6147 0.8517 0.081 Uiso 1 1 calc GR . . . .

loop_
_atom_site_aniso_label
_atom_site_aniso_U_11
_atom_site_aniso_U_22
_atom_site_aniso_U_33
_atom_site_aniso_U_23
_atom_site_aniso_U_13
_atom_site_aniso_U_12
C21 0.0148(7) 0.0184(9) 0.0206(9) -0.0066(7) -0.0004(7) -0.0044(7)
C1 0.0159(7) 0.0184(9) 0.0144(8) -0.0039(7) -0.0010(7) -0.0024(7)
C20 0.0176(7) 0.0185(9) 0.0147(8) -0.0057(7) -0.0028(7) -0.0007(7)
C22 0.0162(8) 0.0221(9) 0.0179(9) -0.0084(7) -0.0031(7) -0.0016(7)
C24 0.0143(7) 0.0232(9) 0.0201(9) -0.0078(7) 0.0005(7) -0.0031(7)
C25 0.0157(8) 0.0222(9) 0.0198(9) -0.0085(7) -0.0034(7) -0.0010(7)
C33 0.0167(8) 0.0262(10) 0.0129(8) -0.0003(7) -0.0010(7) -0.0056(7)
C27 0.0180(8) 0.0274(10) 0.0137(8) -0.0076(7) -0.0042(7) -0.0020(7)
C23 0.0165(8) 0.0179(9) 0.0191(9) -0.0059(7) -0.0021(7) -0.0011(7)
C34 0.0197(8) 0.0340(11) 0.0197(9) -0.0067(8) 0.0014(8) -0.0062(8)
C2 0.0183(8) 0.0204(9) 0.0122(8) -0.0034(7) 0.0008(7) -0.0059(7)
C9 0.0259(9) 0.0228(10) 0.0189(9) -0.0046(7) -0.0039(8) -0.0041(8)
C32 0.0197(8) 0.0273(10) 0.0214(9) -0.0080(8) -0.0055(7) -0.0008(7)
C6 0.0329(10) 0.0250(10) 0.0164(9) -0.0069(7) -0.0026(8) -0.0089(8)
C5 0.0271(9) 0.0298(11) 0.0167(9) -0.0035(8) -0.0076(8) -0.0093(8)
C8 0.0230(8) 0.0175(9) 0.0157(8) -0.0064(7) -0.0024(7) 0.0003(7)
C7 0.0236(8) 0.0195(9) 0.0177(9) -0.0040(7) -0.0023(7) -0.0029(7)
C26 0.0161(8) 0.0213(9) 0.0183(9) -0.0060(7) -0.0025(7) -0.0012(7)
C14 0.0167(8) 0.0246(10) 0.0144(8) -0.0055(7) -0.0037(7) -0.0040(7)
C28 0.0207(8) 0.0286(10) 0.0197(9) -0.0055(8) -0.0031(7) -0.0004(8)
C15 0.0241(9) 0.0261(10) 0.0217(9) -0.0078(8) -0.0013(8) -0.0014(8)
C38 0.0204(8) 0.0327(11) 0.0235(10) -0.0062(8) -0.0044(8) -0.0002(8)
C4 0.0230(9) 0.0268(10) 0.0241(10) -0.0050(8) -0.0088(8) 0.0003(8)
C30 0.0207(9) 0.0433(12) 0.0204(9) -0.0130(9) 0.0026(8) -0.0115(8)
C13 0.0241(9) 0.0232(10) 0.0238(9) -0.0056(8) -0.0054(8) -0.0016(8)
C3 0.0221(8) 0.0245(10) 0.0204(9) -0.0079(7) -0.0054(7) -0.0013(7)
C29 0.0162(8) 0.0392(12) 0.0267(10) -0.0138(9) -0.0037(8) 0.0009(8)
C31 0.0304(10) 0.0315(11) 0.0173(9) -0.0054(8) -0.0015(8) -0.0106(8)
C35 0.0296(10) 0.0464(13) 0.0170(9) -0.0092(9) -0.0008(8) -0.0160(9)
C19 0.0217(8) 0.0256(10) 0.0194(9) -0.0044(7) -0.0025(7) -0.0017(7)
C18 0.0304(10) 0.0266(11) 0.0222(10) 0.0010(8) -0.0052(8) -0.0086(8)
C16 0.0208(9) 0.0429(13) 0.0225(10) -0.0105(9) 0.0011(8) 0.0013(9)
C11 0.0493(12) 0.0185(10) 0.0239(10) 0.0006(8) -0.0092(9) 0.0003(9)
C37 0.0186(9) 0.0438(13) 0.0287(11) -0.0004(9) -0.0055(8) -0.0013(9)
C10 0.0393(11) 0.0221(10) 0.0224(10) -0.0027(8) -0.0028(9) -0.0091(9)
C12 0.0353(10) 0.0276(11) 0.0303(11) -0.0054(8) -0.0127(9) 0.0043(9)
C43 0.0271(10) 0.0333(12) 0.0370(12) -0.0102(9) -0.0052(9) -0.0056(9)
C17 0.0232(9) 0.0436(13) 0.0165(9) -0.0016(8) 0.0016(8) -0.0110(9)
C36 0.0229(9) 0.0566(15) 0.0184(10) -0.0012(9) -0.0055(8) -0.0158(9)
C42 0.0404(11) 0.0305(12) 0.0435(13) -0.0127(10) -0.0142(10) 0.0004(10)
C41 0.0454(12) 0.0315(12) 0.0450(13) -0.0138(10) -0.0071(11) 0.0011(10)
C44 0.0422(12) 0.0342(13) 0.0429(13) -0.0073(10) -0.0080(10) -0.0065(10)
C40 0.0585(14) 0.0357(13) 0.0355(12) -0.0063(10) -0.0041(11) -0.0050(11)
C39 0.0729(17) 0.0418(15) 0.0456(14) -0.0051(11) -0.0223(13) 0.0019(13)

loop_
_atom_type_symbol
_atom_type_description
_atom_type_scat_dispersion_real
_atom_type_scat_dispersion_imag
_atom_type_scat_source
C C 0.0033 0.0016 'International Tables Vol C Tables 4.2.6.8 and 6.1.1.4'
H H 0.0000 0.0000 'International Tables Vol C Tables 4.2.6.8 and 6.1.1.4'

loop_
_geom_angle_atom_site_label_1
_geom_angle_atom_site_label_2
_geom_angle_atom_site_label_3
_geom_angle
_geom_angle_site_symmetry_1
_geom_angle_site_symmetry_3
C20 C21 H21 117.6 . .
C22 C21 H21 117.6 . .
C22 C21 C20 124.72(14) . .
C2 C1 C20 112.31(13) . .
C2 C1 C8 111.82(13) . .
C2 C1 C14 103.99(12) . .
C8 C1 C20 104.87(13) . .
C8 C1 C14 114.13(13) . .
C14 C1 C20 109.92(13) . .
C21 C20 C1 112.01(13) . .
C21 C20 H20 107.0 . .
C21 C20 C25 111.11(14) . .
C1 C20 H20 107.0 . .
C25 C20 C1 112.37(13) . .
C25 C20 H20 107.0 . .
C21 C22 H22 118.7 . .
C21 C22 C23 122.55(16) . .
C23 C22 H22 118.7 . .
C25 C24 H24 118.4 . .
C25 C24 C23 123.30(15) . .
C23 C24 H24 118.4 . .
C20 C25 H25 118.1 . .
C24 C25 C20 123.72(16) . .
C24 C25 H25 118.1 . .
C34 C33 C26 119.40(15) . .
C38 C33 C34 118.43(16) . .
C38 C33 C26 122.07(16) . .
C32 C27 C26 119.73(15) . .
C28 C27 C32 118.63(15) . .
C28 C27 C26 121.58(16) . .
C24 C23 C22 114.59(14) . .
C26 C23 C22 122.38(15) . .
C26 C23 C24 123.02(14) . .
C33 C34 H34 119.6 . .
C35 C34 C33 120.73(17) . .
C35 C34 H34 119.6 . .
C7 C2 C1 118.23(15) . .
C3 C2 C1 124.42(15) . .
C3 C2 C7 117.19(16) . .
C8 C9 H9 119.3 . .
C10 C9 H9 119.3 . .
C10 C9 C8 121.38(17) . .
C27 C32 H32 119.6 . .
C31 C32 C27 120.78(17) . .
C31 C32 H32 119.6 . .
C5 C6 H6 119.9 . .
C7 C6 H6 119.9 . .
C7 C6 C5 120.29(17) . .
C6 C5 H5 120.5 . .
C4 C5 C6 119.08(17) . .
C4 C5 H5 120.5 . .
C9 C8 C1 120.49(15) . .
C9 C8 C13 117.36(16) . .
C13 C8 C1 121.61(15) . .
C2 C7 H7 119.2 . .
C6 C7 C2 121.69(17) . .
C6 C7 H7 119.2 . .
C33 C26 C27 114.29(14) . .
C23 C26 C33 123.49(14) . .
C23 C26 C27 122.21(15) . .
C15 C14 C1 122.33(16) . .
C19 C14 C1 120.31(15) . .
C19 C14 C15 117.15(15) . .
C27 C28 H28 119.8 . .
C27 C28 C29 120.42(17) . .
C29 C28 H28 119.8 . .
C14 C15 H15 119.6 . .
C16 C15 C14 120.77(18) . .
C16 C15 H15 119.6 . .
C33 C38 H38 119.7 . .
C37 C38 C33 120.59(18) . .
C37 C38 H38 119.7 . .
C5 C4 H4 119.8 . .
C5 C4 C3 120.38(17) . .
C3 C4 H4 119.8 . .
C29 C30 H30 120.0 . .
C29 C30 C31 120.03(16) . .
C31 C30 H30 120.0 . .
C8 C13 H13 119.5 . .
C12 C13 C8 120.99(17) . .
C12 C13 H13 119.5 . .
C2 C3 H3 119.3 . .
C4 C3 C2 121.37(16) . .
C4 C3 H3 119.3 . .
C28 C29 H29 119.9 . .
C30 C29 C28 120.22(17) . .
C30 C29 H29 119.9 . .
C32 C31 H31 120.0 . .
C30 C31 C32 119.90(18) . .
C30 C31 H31 120.0 . .
C34 C35 H35 119.8 . .
C36 C35 C34 120.30(18) . .
C36 C35 H35 119.8 . .
C14 C19 H19 119.0 . .
C18 C19 C14 121.96(17) . .
C18 C19 H19 119.0 . .
C19 C18 H18 120.0 . .
C19 C18 C17 119.97(18) . .
C17 C18 H18 120.0 . .
C15 C16 H16 119.6 . .
C17 C16 C15 120.84(17) . .
C17 C16 H16 119.6 . .
C10 C11 H11 120.4 . .
C10 C11 C12 119.15(18) . .
C12 C11 H11 120.4 . .
C38 C37 H37 120.0 . .
C36 C37 C38 120.04(18) . .
C36 C37 H37 120.0 . .
C9 C10 H10 119.8 . .
C11 C10 C9 120.36(18) . .
C11 C10 H10 119.8 . .
C13 C12 H12 119.6 . .
C11 C12 C13 120.74(19) . .
C11 C12 H12 119.6 . .
H43A C43 H43B 108.0 . .
C42 C43 H43A 109.4 . .
C42 C43 H43B 109.4 . .
C44 C43 H43A 109.4 . .
C44 C43 H43B 109.4 . .
C44 C43 C42 111.29(17) . .
C18 C17 H17 120.4 . .
C16 C17 C18 119.27(16) . .
C16 C17 H17 120.4 . .
C35 C36 C37 119.91(18) . .
C35 C36 H36 120.0 . .
C37 C36 H36 120.0 . .
C43 C42 H42A 108.8 . .
C43 C42 H42B 108.8 . .
H42A C42 H42B 107.7 . .
C41 C42 C43 113.82(17) . .
C41 C42 H42A 108.8 . .
C41 C42 H42B 108.8 . .
C42 C41 H41A 109.0 . .
C42 C41 H41B 109.0 . .
C42 C41 C40 113.10(18) . .
H41A C41 H41B 107.8 . .
C40 C41 H41A 109.0 . .
C40 C41 H41B 109.0 . .
C43 C44 H44A 109.5 . .
C43 C44 H44B 109.5 . .
C43 C44 H44C 109.5 . .
H44A C44 H44B 109.5 . .
H44A C44 H44C 109.5 . .
H44B C44 H44C 109.5 . .
C41 C40 H40A 109.0 . .
C41 C40 H40B 109.0 . .
H40A C40 H40B 107.8 . .
C39 C40 C41 112.91(19) . .
C39 C40 H40A 109.0 . .
C39 C40 H40B 109.0 . .
C40 C39 H39A 109.5 . .
C40 C39 H39B 109.5 . .
C40 C39 H39C 109.5 . .
H39A C39 H39B 109.5 . .
H39A C39 H39C 109.5 . .
H39B C39 H39C 109.5 . .

loop_
_geom_bond_atom_site_label_1
_geom_bond_atom_site_label_2
_geom_bond_distance
_geom_bond_site_symmetry_2
C21 H21 0.9300 .
C21 C20 1.494(2) .
C21 C22 1.330(2) .
C1 C20 1.584(2) .
C1 C2 1.539(2) .
C1 C8 1.537(2) .
C1 C14 1.547(2) .
C20 H20 0.9800 .
C20 C25 1.498(2) .
C22 H22 0.9300 .
C22 C23 1.461(2) .
C24 H24 0.9300 .
C24 C25 1.335(2) .
C24 C23 1.458(2) .
C25 H25 0.9300 .
C33 C34 1.395(2) .
C33 C26 1.484(2) .
C33 C38 1.391(2) .
C27 C32 1.397(2) .
C27 C26 1.493(2) .
C27 C28 1.388(2) .
C23 C26 1.361(2) .
C34 H34 0.9300 .
C34 C35 1.382(2) .
C2 C7 1.395(2) .
C2 C3 1.391(2) .
C9 H9 0.9300 .
C9 C8 1.392(2) .
C9 C10 1.386(2) .
C32 H32 0.9300 .
C32 C31 1.382(2) .
C6 H6 0.9300 .
C6 C5 1.383(3) .
C6 C7 1.380(2) .
C5 H5 0.9300 .
C5 C4 1.382(3) .
C8 C13 1.398(2) .
C7 H7 0.9300 .
C14 C15 1.395(2) .
C14 C19 1.391(2) .
C28 H28 0.9300 .
C28 C29 1.389(2) .
C15 H15 0.9300 .
C15 C16 1.390(2) .
C38 H38 0.9300 .
C38 C37 1.389(3) .
C4 H4 0.9300 .
C4 C3 1.388(2) .
C30 H30 0.9300 .
C30 C29 1.379(3) .
C30 C31 1.382(3) .
C13 H13 0.9300 .
C13 C12 1.381(3) .
C3 H3 0.9300 .
C29 H29 0.9300 .
C31 H31 0.9300 .
C35 H35 0.9300 .
C35 C36 1.376(3) .
C19 H19 0.9300 .
C19 C18 1.381(2) .
C18 H18 0.9300 .
C18 C17 1.381(3) .
C16 H16 0.9300 .
C16 C17 1.372(3) .
C11 H11 0.9300 .
C11 C10 1.377(3) .
C11 C12 1.379(3) .
C37 H37 0.9300 .
C37 C36 1.382(3) .
C10 H10 0.9300 .
C12 H12 0.9300 .
C43 H43A 0.9700 .
C43 H43B 0.9700 .
C43 C42 1.530(3) .
C43 C44 1.504(3) .
C17 H17 0.9300 .
C36 H36 0.9300 .
C42 H42A 0.9700 .
C42 H42B 0.9700 .
C42 C41 1.504(3) .
C41 H41A 0.9700 .
C41 H41B 0.9700 .
C41 C40 1.523(3) .
C44 H44A 0.9600 .
C44 H44B 0.9600 .
C44 H44C 0.9600 .
C40 H40A 0.9700 .
C40 H40B 0.9700 .
C40 C39 1.500(3) .
C39 H39A 0.9600 .
C39 H39B 0.9600 .
C39 H39C 0.9600 .

loop_
_geom_torsion_atom_site_label_1
_geom_torsion_atom_site_label_2
_geom_torsion_atom_site_label_3
_geom_torsion_atom_site_label_4
_geom_torsion
_geom_torsion_site_symmetry_1
_geom_torsion_site_symmetry_2
_geom_torsion_site_symmetry_3
_geom_torsion_site_symmetry_4
C21 C20 C25 C24 -1.3(2) . . . .
C21 C22 C23 C24 -0.8(2) . . . .
C21 C22 C23 C26 177.96(17) . . . .
C1 C20 C25 C24 -127.71(17) . . . .
C1 C2 C7 C6 176.68(14) . . . .
C1 C2 C3 C4 -175.95(15) . . . .
C1 C8 C13 C12 -173.14(16) . . . .
C1 C14 C15 C16 -177.09(16) . . . .
C1 C14 C19 C18 176.94(16) . . . .
C20 C21 C22 C23 0.1(3) . . . .
C20 C1 C2 C7 168.23(14) . . . .
C20 C1 C2 C3 -16.6(2) . . . .
C20 C1 C8 C9 -91.48(17) . . . .
C20 C1 C8 C13 79.86(18) . . . .
C20 C1 C14 C15 -143.61(16) . . . .
C20 C1 C14 C19 41.8(2) . . . .
C22 C21 C20 C1 127.53(17) . . . .
C22 C21 C20 C25 0.9(2) . . . .
C22 C23 C26 C33 5.3(3) . . . .
C22 C23 C26 C27 -173.45(16) . . . .
C24 C23 C26 C33 -176.01(16) . . . .
C24 C23 C26 C27 5.2(3) . . . .
C25 C24 C23 C22 0.4(2) . . . .
C25 C24 C23 C26 -178.34(17) . . . .
C33 C34 C35 C36 0.6(3) . . . .
C33 C38 C37 C36 -0.4(3) . . . .
C27 C32 C31 C30 0.8(3) . . . .
C27 C28 C29 C30 0.5(3) . . . .
C23 C24 C25 C20 0.7(3) . . . .
C34 C33 C26 C27 52.3(2) . . . .
C34 C33 C26 C23 -126.60(19) . . . .
C34 C33 C38 C37 0.4(3) . . . .
C34 C35 C36 C37 -0.5(3) . . . .
C2 C1 C20 C21 168.84(13) . . . .
C2 C1 C20 C25 -65.26(18) . . . .
C2 C1 C8 C9 30.5(2) . . . .
C2 C1 C8 C13 -158.18(15) . . . .
C2 C1 C14 C15 95.97(18) . . . .
C2 C1 C14 C19 -78.66(18) . . . .
C9 C8 C13 C12 -1.6(3) . . . .
C32 C27 C26 C33 60.4(2) . . . .
C32 C27 C26 C23 -120.72(19) . . . .
C32 C27 C28 C29 0.7(3) . . . .
C6 C5 C4 C3 0.4(3) . . . .
C5 C6 C7 C2 -0.8(3) . . . .
C5 C4 C3 C2 -0.1(3) . . . .
C8 C1 C20 C21 -69.52(16) . . . .
C8 C1 C20 C25 56.38(17) . . . .
C8 C1 C2 C7 50.64(19) . . . .
C8 C1 C2 C3 -134.15(16) . . . .
C8 C1 C14 C15 -26.1(2) . . . .
C8 C1 C14 C19 159.24(15) . . . .
C8 C9 C10 C11 0.1(3) . . . .
C8 C13 C12 C11 1.1(3) . . . .
C7 C2 C3 C4 -0.7(2) . . . .
C7 C6 C5 C4 0.0(3) . . . .
C26 C33 C34 C35 -176.72(16) . . . .
C26 C33 C38 C37 176.51(16) . . . .
C26 C27 C32 C31 -178.59(16) . . . .
C26 C27 C28 C29 177.86(17) . . . .
C14 C1 C20 C21 53.59(18) . . . .
C14 C1 C20 C25 179.49(14) . . . .
C14 C1 C2 C7 -72.98(18) . . . .
C14 C1 C2 C3 102.23(17) . . . .
C14 C1 C8 C9 148.18(15) . . . .
C14 C1 C8 C13 -40.5(2) . . . .
C14 C15 C16 C17 1.2(3) . . . .
C14 C19 C18 C17 -0.7(3) . . . .
C28 C27 C32 C31 -1.3(3) . . . .
C28 C27 C26 C33 -116.77(18) . . . .
C28 C27 C26 C23 62.1(2) . . . .
C15 C14 C19 C18 2.0(3) . . . .
C15 C16 C17 C18 0.2(3) . . . .
C38 C33 C34 C35 -0.5(3) . . . .
C38 C33 C26 C27 -123.84(18) . . . .
C38 C33 C26 C23 57.3(2) . . . .
C38 C37 C36 C35 0.4(3) . . . .
C3 C2 C7 C6 1.1(2) . . . .
C29 C30 C31 C32 0.3(3) . . . .
C31 C30 C29 C28 -1.0(3) . . . .
C19 C14 C15 C16 -2.3(3) . . . .
C19 C18 C17 C16 -0.5(3) . . . .
C10 C9 C8 C1 172.66(16) . . . .
C10 C9 C8 C13 1.0(3) . . . .
C10 C11 C12 C13 0.0(3) . . . .
C12 C11 C10 C9 -0.6(3) . . . .
C43 C42 C41 C40 -174.30(19) . . . .
C42 C41 C40 C39 -69.4(3) . . . .
C44 C43 C42 C41 -178.86(18) . . . .
